data_1562162
loop_
_publ_author_name
'Jin, Geng Bang'
'Soderholm, L.'

_publ_section_title
;
 Solid-state syntheses and single-crystal characterizations of three
 tetravalent thorium and uranium silicates
;
_journal_name_full 'Journal of Solid State Chemistry'
_journal_page_first 405
_journal_page_last 410
_journal_paper_doi 10.1016/j.jssc.2014.10.018
_journal_volume 221
_journal_year 2015
_chemical_formula_moiety 'Th Si O4'
_chemical_formula_sum 'O4 Si Th'
_chemical_formula_weight 324.13
_chemical_name_common Huttonite
_space_group_IT_number 14
_space_group_name_Hall '-P 2yn'
_space_group_name_H-M_alt 'P 1 21/n 1'
_symmetry_cell_setting monoclinic
_symmetry_space_group_name_H-M 'P 1 21/n 1'
_atom_sites_solution_primary direct
_atom_sites_solution_secondary difmap
_cell_angle_alpha 90.00
_cell_angle_beta 105.066(3)
_cell_angle_gamma 90.00
_cell_formula_units_Z 4
_cell_length_a 6.4972(14)
_cell_length_b 6.9659(15)
_cell_length_c 6.7769(14)
_cell_measurement_reflns_used 2424
_cell_measurement_temperature 100(2)
_cell_measurement_theta_max 33.16
_cell_measurement_theta_min 4.37
_cell_volume 296.17(11)
_computing_cell_refinement 'Bruker APEX2'
_computing_data_collection 'Bruker APEX2'
_computing_data_reduction 'Bruker SAINT'
_computing_molecular_graphics 'CrystalMaker for Windows ver. 2.5.2 (2011)'
_computing_publication_material 'SHELXTL-97 (Sheldrick, 1997)'
_computing_structure_refinement 'SHELXL-97 (Sheldrick, 2008)'
_computing_structure_solution 'SHELXS-97 (Sheldrick, 2008)'
_diffrn_ambient_temperature 100(2)
_diffrn_measured_fraction_theta_full 0.971
_diffrn_measured_fraction_theta_max 0.971
_diffrn_measurement_device_type 'Bruker APEX-II CCD'
_diffrn_measurement_method '0.3 wide w/ exposures'
_diffrn_radiation_monochromator graphite
_diffrn_radiation_source 'fine-focus sealed tube'
_diffrn_radiation_type MoK\a
_diffrn_radiation_wavelength 0.71073
_diffrn_reflns_av_R_equivalents 0.0376
_diffrn_reflns_av_sigmaI/netI 0.0314
_diffrn_reflns_limit_h_max 9
_diffrn_reflns_limit_h_min -9
_diffrn_reflns_limit_k_max 10
_diffrn_reflns_limit_k_min -10
_diffrn_reflns_limit_l_max 10
_diffrn_reflns_limit_l_min -10
_diffrn_reflns_number 4813
_diffrn_reflns_theta_full 33.34
_diffrn_reflns_theta_max 33.34
_diffrn_reflns_theta_min 4.37
_exptl_absorpt_coefficient_mu 50.565
_exptl_absorpt_correction_T_max 0.209
_exptl_absorpt_correction_T_min 0.102
_exptl_absorpt_correction_type numerical
_exptl_absorpt_process_details 'faces indexed'
_exptl_crystal_colour colorless
_exptl_crystal_density_diffrn 7.269
_exptl_crystal_density_method 'not measured'
_exptl_crystal_description needle
_exptl_crystal_F_000 544
_exptl_crystal_size_max 0.144
_exptl_crystal_size_mid 0.040
_exptl_crystal_size_min 0.030
_refine_diff_density_max 3.277
_refine_diff_density_min -1.390
_refine_diff_density_rms 0.426
_refine_ls_extinction_coef 0.0075(4)
_refine_ls_extinction_expression Fc^*^=kFc[1+0.001xFc^2^\l^3^/sin(2\q)]^-1/4^
_refine_ls_extinction_method SHELXL
_refine_ls_goodness_of_fit_ref 1.016
_refine_ls_matrix_type full
_refine_ls_number_parameters 56
_refine_ls_number_reflns 1113
_refine_ls_number_restraints 0
_refine_ls_restrained_S_all 1.016
_refine_ls_R_factor_all 0.0238
_refine_ls_R_factor_gt 0.0211
_refine_ls_shift/su_max 0.001
_refine_ls_shift/su_mean 0.000
_refine_ls_structure_factor_coef Fsqd
_refine_ls_weighting_details 'calc w=1/[\s^2^(Fo^2^)+(0.0246P)^2^+0.0000P] where P=(Fo^2^+2Fc^2^)/3'
_refine_ls_weighting_scheme calc
_refine_ls_wR_factor_gt 0.0467
_refine_ls_wR_factor_ref 0.0476
_reflns_number_gt 1007
_reflns_number_total 1113
_reflns_threshold_expression >2sigma(I)
_cod_data_source_file JSSC-2015-221-405.cif
_cod_data_source_block compound1
_cod_depositor_comments
;
The following automatic conversions were performed:

data item '_exptl_crystal_density_meas' value 'not measured' was
changed to '?' -- the value is perceived as not measured.

Automatic conversion script
Id: cif_fix_values 8369 2020-08-20 11:38:08Z andrius 
;
_cod_original_sg_symbol_H-M 'P 21/n'
_cod_database_code 1562162

loop_
_symmetry_equiv_pos_as_xyz
'x, y, z'
'-x+1/2, y+1/2, -z+1/2'
'-x, -y, -z'
'x-1/2, -y-1/2, z-1/2'

loop_
_atom_site_label
_atom_site_type_symbol
_atom_site_fract_x
_atom_site_fract_y
_atom_site_fract_z
_atom_site_U_iso_or_equiv
_atom_site_adp_type
_atom_site_occupancy
_atom_site_symmetry_multiplicity
_atom_site_calc_flag
_atom_site_refinement_flags
_atom_site_disorder_assembly
_atom_site_disorder_group
Th1 Th 0.09869(3) 0.34525(2) 0.78282(2) 0.00409(8) Uani 1 1 d . . .
Si1 Si 0.6117(2) 0.33743(19) 0.8024(2) 0.0047(3) Uani 1 1 d . . .
O1 O 0.0052(6) 0.6625(5) 0.6118(6) 0.0065(7) Uani 1 1 d . . .
O2 O 0.2238(6) 0.2149(6) 0.1198(6) 0.0067(6) Uani 1 1 d . . .
O3 O 0.1740(6) 0.6074(5) 0.0200(6) 0.0068(7) Uani 1 1 d . . .
O4 O 0.0709(5) 0.0038(5) 0.7496(6) 0.0075(7) Uani 1 1 d . . .

loop_
_atom_site_aniso_label
_atom_site_aniso_U_11
_atom_site_aniso_U_22
_atom_site_aniso_U_33
_atom_site_aniso_U_23
_atom_site_aniso_U_13
_atom_site_aniso_U_12
Th1 0.00376(11) 0.00545(11) 0.00309(10) 0.00007(6) 0.00093(6) -0.00031(5)
Si1 0.0038(6) 0.0069(7) 0.0034(6) 0.0000(4) 0.0010(5) -0.0001(4)
O1 0.0086(17) 0.0054(17) 0.0064(16) -0.0026(12) 0.0036(13) 0.0004(11)
O2 0.0079(16) 0.0066(16) 0.0063(16) 0.0027(13) 0.0030(12) 0.0010(12)
O3 0.0069(16) 0.0083(16) 0.0060(16) -0.0031(13) 0.0033(13) -0.0013(12)
O4 0.0044(16) 0.0089(18) 0.0086(17) 0.0021(13) 0.0003(12) 0.0026(12)

loop_
_atom_type_symbol
_atom_type_description
_atom_type_scat_dispersion_real
_atom_type_scat_dispersion_imag
_atom_type_scat_source
O O 0.0106 0.0060 'International Tables Vol C Tables 4.2.6.8 and 6.1.1.4'
Si Si 0.0817 0.0704 'International Tables Vol C Tables 4.2.6.8 and 6.1.1.4'
Th Th -7.2400 8.8979 'International Tables Vol C Tables 4.2.6.8 and 6.1.1.4'

loop_
_geom_angle_atom_site_label_1
_geom_angle_atom_site_label_2
_geom_angle_atom_site_label_3
_geom_angle
_geom_angle_site_symmetry_1
_geom_angle_site_symmetry_3
O4 Th1 O2 73.22(13) . 1_556
O4 Th1 O3 144.88(13) . 1_556
O2 Th1 O3 71.94(13) 1_556 1_556
O4 Th1 O2 75.17(13) . 4_566
O2 Th1 O2 114.77(12) 1_556 4_566
O3 Th1 O2 116.17(13) 1_556 4_566
O4 Th1 O4 118.79(9) . 2_556
O2 Th1 O4 99.59(13) 1_556 2_556
O3 Th1 O4 71.88(12) 1_556 2_556
O2 Th1 O4 145.60(12) 4_566 2_556
O4 Th1 O1 146.46(12) . .
O2 Th1 O1 139.45(13) 1_556 .
O3 Th1 O1 67.64(12) 1_556 .
O2 Th1 O1 81.24(13) 4_566 .
O4 Th1 O1 71.07(12) 2_556 .
O4 Th1 O3 97.74(12) . 3_566
O2 Th1 O3 69.68(12) 1_556 3_566
O3 Th1 O3 65.87(14) 1_556 3_566
O2 Th1 O3 60.11(12) 4_566 3_566
O4 Th1 O3 137.69(12) 2_556 3_566
O1 Th1 O3 90.62(13) . 3_566
O4 Th1 O1 83.61(12) . 3_566
O2 Th1 O1 155.78(11) 1_556 3_566
O3 Th1 O1 131.51(12) 1_556 3_566
O2 Th1 O1 64.23(12) 4_566 3_566
O4 Th1 O1 85.22(12) 2_556 3_566
O1 Th1 O1 64.60(13) . 3_566
O3 Th1 O1 121.65(12) 3_566 3_566
O4 Th1 O1 67.21(11) . 2_546
O2 Th1 O1 61.41(11) 1_556 2_546
O3 Th1 O1 99.32(12) 1_556 2_546
O2 Th1 O1 141.65(11) 4_566 2_546
O4 Th1 O1 57.52(11) 2_556 2_546
O1 Th1 O1 128.26(8) . 2_546
O3 Th1 O1 131.04(12) 3_566 2_546
O1 Th1 O1 103.35(12) 3_566 2_546
O4 Th1 Si1 86.32(8) . 1_455
O2 Th1 Si1 92.76(9) 1_556 1_455
O3 Th1 Si1 90.96(9) 1_556 1_455
O2 Th1 Si1 29.91(9) 4_566 1_455
O4 Th1 Si1 154.28(9) 2_556 1_455
O1 Th1 Si1 84.87(9) . 1_455
O3 Th1 Si1 30.20(9) 3_566 1_455
O1 Th1 Si1 92.72(9) 3_566 1_455
O1 Th1 Si1 146.78(8) 2_546 1_455
O4 Th1 Si1 92.18(8) . .
O2 Th1 Si1 82.33(9) 1_556 .
O3 Th1 Si1 87.57(9) 1_556 .
O2 Th1 Si1 153.60(9) 4_566 .
O4 Th1 Si1 28.45(9) 2_556 .
O1 Th1 Si1 98.89(9) . .
O3 Th1 Si1 145.90(9) 3_566 .
O1 Th1 Si1 91.77(9) 3_566 .
O1 Th1 Si1 29.38(7) 2_546 .
Si1 Th1 Si1 175.08(5) 1_455 .
O4 Th1 Si1 64.68(9) . 4_565
O2 Th1 Si1 131.43(9) 1_556 4_565
O3 Th1 Si1 147.81(9) 1_556 4_565
O2 Th1 Si1 77.27(9) 4_566 4_565
O4 Th1 Si1 81.32(9) 2_556 4_565
O1 Th1 Si1 87.25(9) . 4_565
O3 Th1 Si1 137.11(9) 3_566 4_565
O1 Th1 Si1 25.41(8) 3_566 4_565
O1 Th1 Si1 80.18(8) 2_546 4_565
Si1 Th1 Si1 107.11(4) 1_455 4_565
Si1 Th1 Si1 76.37(3) . 4_565
O1 Si1 O4 103.2(2) 2_546 2_556
O1 Si1 O3 107.6(2) 2_546 3_666
O4 Si1 O3 115.2(2) 2_556 3_666
O1 Si1 O2 116.6(2) 2_546 4_666
O4 Si1 O2 116.0(2) 2_556 4_666
O3 Si1 O2 98.55(19) 3_666 4_666
O1 Si1 Th1 126.01(15) 2_546 1_655
O4 Si1 Th1 130.58(14) 2_556 1_655
O3 Si1 Th1 50.49(13) 3_666 1_655
O2 Si1 Th1 48.08(13) 4_666 1_655
O1 Si1 Th1 57.63(14) 2_546 .
O4 Si1 Th1 46.30(13) 2_556 .
O3 Si1 Th1 133.21(14) 3_666 .
O2 Si1 Th1 128.16(14) 4_666 .
Th1 Si1 Th1 175.08(5) 1_655 .
O1 Si1 Th1 43.11(14) 2_546 4_666
O4 Si1 Th1 105.43(14) 2_556 4_666
O3 Si1 Th1 67.90(14) 3_666 4_666
O2 Si1 Th1 138.08(15) 4_666 4_666
Th1 Si1 Th1 107.85(4) 1_655 4_666
Th1 Si1 Th1 77.07(3) . 4_666
Si1 O1 Th1 125.4(2) 2_556 .
Si1 O1 Th1 111.48(19) 2_556 3_566
Th1 O1 Th1 115.40(13) . 3_566
Si1 O1 Th1 92.99(16) 2_556 2_556
Th1 O1 Th1 100.84(13) . 2_556
Th1 O1 Th1 104.47(13) 3_566 2_556
Si1 O2 Th1 134.4(2) 4_565 1_554
Si1 O2 Th1 102.01(17) 4_565 4_665
Th1 O2 Th1 123.33(15) 1_554 4_665
Si1 O3 Th1 131.3(2) 3_666 1_554
Si1 O3 Th1 99.31(17) 3_666 3_566
Th1 O3 Th1 114.13(14) 1_554 3_566
Si1 O4 Th1 139.5(2) 2_546 .
Si1 O4 Th1 105.25(18) 2_546 2_546
Th1 O4 Th1 113.97(14) . 2_546

loop_
_geom_bond_atom_site_label_1
_geom_bond_atom_site_label_2
_geom_bond_distance
_geom_bond_site_symmetry_2
Th1 O4 2.392(4) .
Th1 O2 2.395(4) 1_556
Th1 O3 2.398(4) 1_556
Th1 O2 2.435(4) 4_566
Th1 O4 2.474(3) 2_556
Th1 O1 2.496(4) .
Th1 O3 2.503(4) 3_566
Th1 O1 2.583(4) 3_566
Th1 O1 2.793(4) 2_546
Th1 Si1 3.2014(15) 1_455
Th1 Si1 3.3018(15) .
Th1 Si1 3.5169(15) 4_565
Si1 O1 1.622(4) 2_546
Si1 O4 1.630(4) 2_556
Si1 O3 1.632(4) 3_666
Si1 O2 1.632(4) 4_666
Si1 Th1 3.2014(15) 1_655
Si1 Th1 3.5169(15) 4_666
O1 Si1 1.622(4) 2_556
O1 Th1 2.583(4) 3_566
O1 Th1 2.792(4) 2_556
O2 Si1 1.632(4) 4_565
O2 Th1 2.395(4) 1_554
O2 Th1 2.435(4) 4_665
O3 Si1 1.632(4) 3_666
O3 Th1 2.398(4) 1_554
O3 Th1 2.503(4) 3_566
O4 Si1 1.630(4) 2_546
O4 Th1 2.474(3) 2_546
